data_2102922
loop_
_publ_author_name
'Jae-Hyuk Her'
'Peter W. Stephens'
'Yan Gao'
'Grigorii L. Soloveichik'
'Job Rijssenbeek'
'Matthew Andrus'
'Ji-Cheng Zhao'

_publ_section_title
;
 Structure of unsolvated magnesium borohydride Mg(BH~4~)~2~
;
_journal_coeditor_code LM5009
_journal_issue 4
_journal_name_full 'Acta Crystallographica Section B'
_journal_page_first 561
_journal_page_last 568
_journal_paper_doi 10.1107/S0108768107022665
_journal_volume 63
_journal_year 2007
_chemical_formula_moiety 'Mg B2 H8'
_chemical_formula_structural 'Mg (B H4)2'
_chemical_formula_sum 'B2 H8 Mg'
_chemical_formula_weight 53.99
_chemical_name_systematic 'Magnesium borohydrides'
_space_group_crystal_system orthorhombic
_space_group_IT_number 70
_space_group_name_Hall 'F 2 2 -1d'
_space_group_name_H-M_alt 'F d d d :1'
_cell_angle_alpha 90
_cell_angle_beta 90
_cell_angle_gamma 90
_cell_formula_units_Z 64
_cell_length_a 37.0720(10)
_cell_length_b 18.6476(6)
_cell_length_c 10.9123(3)
_cell_measurement_temperature 293
_cell_volume 7543.7(4)
_computing_cell_refinement TOPAS-Academic
_computing_data_collection SPEC
_computing_data_reduction TOPAS-Academic
_computing_structure_refinement TOPAS-Academic
_computing_structure_solution TOPAS-Academic
_diffrn_ambient_temperature 293
_diffrn_measurement_device_type 'Huber diffractometer'
_diffrn_radiation_monochromator 'Si(111) channel cut'
_diffrn_radiation_type synchrotron
_diffrn_radiation_wavelength 0.691246
_exptl_absorpt_coefficient_mu 1.3034
_exptl_absorpt_correction_type none
_refine_ls_extinction_method none
_refine_ls_goodness_of_fit_all 1.173
_refine_ls_hydrogen_treatment constr
_refine_ls_number_parameters 82
_refine_ls_shift/su_max <0.001
_refine_ls_weighting_details 1/(sigma*sigma)
_refine_ls_weighting_scheme sigma
_cod_data_source_file lm5009.cif
_cod_data_source_block MgB2H8_HT
_cod_depositor_comments
;
 Updated space group information.

 Antanas Vaitkus,
 2021-04-22
;
_cod_original_cell_volume 7543.8(5)
_cod_database_code 2102922

loop_
_space_group_symop_id
_space_group_symop_operation_xyz
1 'x, y, z'
2 '-x, -y, z'
3 '-x, y, -z'
4 '-x+1/4, -y+1/4, -z+1/4'
5 '-x+1/4, y+1/4, z+1/4'
6 'x, -y, -z'
7 'x+1/4, -y+1/4, z+1/4'
8 'x+1/4, y+1/4, -z+1/4'
9 'x+1/2, y+1/2, z'
10 '-x+1/2, -y+1/2, z'
11 '-x+1/2, y+1/2, -z'
12 '-x+3/4, -y+3/4, -z+1/4'
13 '-x+3/4, y+3/4, z+1/4'
14 'x+1/2, -y+1/2, -z'
15 'x+3/4, -y+3/4, z+1/4'
16 'x+3/4, y+3/4, -z+1/4'
17 'x+1/2, y, z+1/2'
18 '-x+1/2, -y, z+1/2'
19 '-x+1/2, y, -z+1/2'
20 '-x+3/4, -y+1/4, -z+3/4'
21 '-x+3/4, y+1/4, z+3/4'
22 'x+1/2, -y, -z+1/2'
23 'x+3/4, -y+1/4, z+3/4'
24 'x+3/4, y+1/4, -z+3/4'
25 'x, y+1/2, z+1/2'
26 '-x, -y+1/2, z+1/2'
27 '-x, y+1/2, -z+1/2'
28 '-x+1/4, -y+3/4, -z+3/4'
29 '-x+1/4, y+3/4, z+3/4'
30 'x, -y+1/2, -z+1/2'
31 'x+1/4, -y+3/4, z+3/4'
32 'x+1/4, y+3/4, -z+3/4'

loop_
_atom_site_type_symbol
_atom_site_label
_atom_site_fract_x
_atom_site_fract_y
_atom_site_fract_z
_atom_site_occupancy
Mg Mg1 0.07749(12) 0.2501(7) 0.5381(6) 1
Mg Mg2 0.05290(11) 0.9298(3) 0.7464(13) 1
B B3 0.4460(6) 0.1533(18) 0.410(2) 1
B B4 0.10777(9) 1.0085(3) 0.2636(7) 1
B B5 0.3124(4) 0 0 1
B B6 0.4441(6) 0.6472(17) 0.560(2) 1
B B7 0 0 0.773(3) 1
H H3a 0.4284538 0.1778262 0.3524275 1
H H3b 0.4593569 0.1908886 0.4600831 1
H H3c 0.4639502 0.1239073 0.3612632 1
H H3d 0.432119 0.1204579 0.4679463 1
H H4a 0.1220524 0.9662402 0.2304743 1
H H4b 0.09506586 0.9938138 0.3422088 1
H H4c 0.08916887 1.023987 0.2006093 1
H H4d 0.1247929 1.049919 0.2812276 1
H H5a 0.3281806 -0.04445017 0.002787814 1
H H5c 0.2965394 0.001631382 0.07595942 1
H H6a 0.4199132 0.672491 0.5519118 1
H H6b 0.4409541 0.5942577 0.5406176 1
H H6c 0.4532972 0.6526827 0.6473129 1
H H6d 0.4620356 0.6692087 0.5009177 1
H H7a 0.02180924 0.009927932 0.8267076 1
H H7c 0.00499379 -0.04335799 0.7192124 1

loop_
_geom_angle_atom_site_label_1
_geom_angle_atom_site_label_2
_geom_angle_atom_site_label_3
_geom_angle_site_symmetry_1
_geom_angle_site_symmetry_2
_geom_angle_site_symmetry_3
_geom_angle
_geom_angle_publ_flag
B3 H3b Mg1 1_555 1_555 1_555 106.28 no
B3 H3c Mg2 1_555 1_555 1_555 117.39 no
B4 H4a Mg1 1_555 1_555 1_555 97.26 no
B4 H4c Mg2 1_555 1_555 20_555 116.83 no
B4 H4d Mg1 1_555 1_555 1_555 101.70 no
B5 H5c Mg1 1_555 1_555 1_555 106.96 no
B6 H6a Mg1 1_555 1_555 1_555 112.67 no
B6 H6c Mg2 1_555 1_555 30_555 114.27 no
B6 H6d Mg1 1_555 1_555 1_555 87.84 no
B7 H7a Mg2 1_555 1_555 1_555 93.84 no
B7 H7c Mg2 1_555 1_555 1_555 107.11 no
H3c B3 H3d 1_555 1_555 1_555 109.47 no
H3c B3 H3a 1_555 1_555 1_555 109.48 no
H3c B3 H3b 1_555 1_555 1_555 109.47 no
H3c B3 Mg2 1_555 1_555 1_555 40.22 no
H3c B3 Mg1 1_555 1_555 1_555 159.09 no
H3d B3 H3a 1_555 1_555 1_555 109.47 no
H3d B3 H3b 1_555 1_555 1_555 109.47 no
H3d B3 Mg2 1_555 1_555 1_555 94.69 no
H3d B3 Mg1 1_555 1_555 1_555 84.96 no
H3a B3 H3b 1_555 1_555 1_555 109.47 no
H3a B3 Mg2 1_555 1_555 1_555 80.53 no
H3a B3 Mg1 1_555 1_555 1_555 78.14 no
H3b B3 Mg2 1_555 1_555 1_555 147.82 no
H3b B3 Mg1 1_555 1_555 1_555 50.14 no
Mg2 B3 Mg1 1_555 1_555 1_555 157.21 no
H4a B4 H4b 1_555 1_555 1_555 109.46 no
H4a B4 H4c 1_555 1_555 1_555 109.47 no
H4a B4 H4d 1_555 1_555 1_555 109.48 no
H4a B4 Mg2 1_555 1_555 20_555 144.86 no
H4a B4 Mg1 1_555 1_555 1_555 58.13 no
H4b B4 H4c 1_555 1_555 1_555 109.48 no
H4b B4 H4d 1_555 1_555 1_555 109.47 no
H4b B4 Mg2 1_555 1_555 20_555 76.65 no
H4b B4 Mg1 1_555 1_555 1_555 110.43 no
H4c B4 H4d 1_555 1_555 1_555 109.46 no
H4c B4 Mg2 1_555 1_555 20_555 40.37 no
H4c B4 Mg1 1_555 1_555 1_555 140.03 no
H4d B4 Mg2 1_555 1_555 20_555 100.08 no
H4d B4 Mg1 1_555 1_555 1_555 54.03 no
Mg2 B4 Mg1 20_555 1_555 1_555 154.09 no
H5a B5 H5c 1_555 1_555 1_555 109.47 no
H5a B5 H5a 1_555 1_555 30_556 109.47 no
H5a B5 H5c 1_555 1_555 30_556 109.47 no
H5a B5 Mg1 1_555 1_555 1_555 80.51 no
H5a B5 Mg1 1_555 1_555 30_556 83.84 no
H5c B5 H5a 1_555 1_555 30_556 109.47 no
H5c B5 H5c 1_555 1_555 30_556 109.47 no
H5c B5 Mg1 1_555 1_555 1_555 48.94 no
H5c B5 Mg1 1_555 1_555 30_556 158.29 no
H5a B5 H5c 30_556 1_555 30_556 109.47 no
H5a B5 Mg1 30_556 1_555 1_555 83.84 no
H5a B5 Mg1 30_556 1_555 30_556 80.51 no
H5c B5 Mg1 30_556 1_555 1_555 158.29 no
H5c B5 Mg1 30_556 1_555 30_556 48.94 no
Mg1 B5 Mg1 1_555 1_555 30_556 152.73 no
H6b B6 H6c 1_555 1_555 1_555 109.47 no
H6b B6 H6a 1_555 1_555 1_555 109.46 no
H6b B6 H6d 1_555 1_555 1_555 109.48 no
H6b B6 Mg1 1_555 1_555 1_555 131.43 no
H6b B6 Mg2 1_555 1_555 30_555 67.47 no
H6c B6 H6a 1_555 1_555 1_555 109.48 no
H6c B6 H6d 1_555 1_555 1_555 109.46 no
H6c B6 Mg1 1_555 1_555 1_555 117.47 no
H6c B6 Mg2 1_555 1_555 30_555 43.91 no
H6a B6 H6d 1_555 1_555 1_555 109.48 no
H6a B6 Mg1 1_555 1_555 1_555 43.69 no
H6a B6 Mg2 1_555 1_555 30_555 112.37 no
H6d B6 Mg1 1_555 1_555 1_555 66.43 no
H6d B6 Mg2 1_555 1_555 30_555 136.29 no
Mg1 B6 Mg2 1_555 1_555 30_555 149.60 no
H7a B7 H7c 1_555 1_555 1_555 109.48 no
H7a B7 H7a 1_555 1_555 2_655 109.47 no
H7a B7 H7c 1_555 1_555 2_655 109.46 no
H7a B7 Mg2 1_555 1_555 1_555 60.90 no
H7a B7 Mg2 1_555 1_555 2_655 128.83 no
H7c B7 H7a 1_555 1_555 2_655 109.46 no
H7c B7 H7c 1_555 1_555 2_655 109.47 no
H7c B7 Mg2 1_555 1_555 1_555 48.76 no
H7c B7 Mg2 1_555 1_555 2_655 121.23 no
H7a B7 H7c 2_655 1_555 2_655 109.48 no
H7a B7 Mg2 2_655 1_555 1_555 128.83 no
H7a B7 Mg2 2_655 1_555 2_655 60.90 no
H7c B7 Mg2 2_655 1_555 1_555 121.23 no
H7c B7 Mg2 2_655 1_555 2_655 48.76 no
Mg2 B7 Mg2 1_555 1_555 2_655 166.00 no
H6a Mg1 H5c 1_555 1_555 1_555 119.36 no
H6a Mg1 H3b 1_555 1_555 1_555 105.09 no
H6a Mg1 H4d 1_555 1_555 1_555 108.33 no
H6a Mg1 H4a 1_555 1_555 1_555 61.88 no
H6a Mg1 H6d 1_555 1_555 1_555 49.14 no
H6a Mg1 B6 1_555 1_555 1_555 23.63 no
H6a Mg1 B5 1_555 1_555 1_555 123.89 no
H6a Mg1 B4 1_555 1_555 1_555 86.41 no
H6a Mg1 B3 1_555 1_555 1_555 108.06 no
H5c Mg1 H3b 1_555 1_555 1_555 84.71 no
H5c Mg1 H4d 1_555 1_555 1_555 124.28 no
H5c Mg1 H4a 1_555 1_555 1_555 142.85 no
H5c Mg1 H6d 1_555 1_555 1_555 75.52 no
H5c Mg1 B6 1_555 1_555 1_555 99.59 no
H5c Mg1 B5 1_555 1_555 1_555 24.10 no
H5c Mg1 B4 1_555 1_555 1_555 133.85 no
H5c Mg1 B3 1_555 1_555 1_555 102.83 no
H3b Mg1 H4d 1_555 1_555 1_555 109.92 no
H3b Mg1 H4a 1_555 1_555 1_555 132.22 no
H3b Mg1 H6d 1_555 1_555 1_555 80.32 no
H3b Mg1 B6 1_555 1_555 1_555 91.38 no
H3b Mg1 B5 1_555 1_555 1_555 105.02 no
H3b Mg1 B4 1_555 1_555 1_555 127.58 no
H3b Mg1 B3 1_555 1_555 1_555 23.57 no
H4d Mg1 H4a 1_555 1_555 1_555 48.05 no
H4d Mg1 H6d 1_555 1_555 1_555 157.47 no
H4d Mg1 B6 1_555 1_555 1_555 131.79 no
H4d Mg1 B5 1_555 1_555 1_555 104.18 no
H4d Mg1 B4 1_555 1_555 1_555 24.27 no
H4d Mg1 B3 1_555 1_555 1_555 87.16 no
H4a Mg1 H6d 1_555 1_555 1_555 110.05 no
H4a Mg1 B6 1_555 1_555 1_555 85.38 no
H4a Mg1 B5 1_555 1_555 1_555 120.50 no
H4a Mg1 B4 1_555 1_555 1_555 24.61 no
H4a Mg1 B3 1_555 1_555 1_555 111.95 no
H6d Mg1 B6 1_555 1_555 1_555 25.73 no
H6d Mg1 B5 1_555 1_555 1_555 91.80 no
H6d Mg1 B4 1_555 1_555 1_555 134.54 no
H6d Mg1 B3 1_555 1_555 1_555 99.36 no
B6 Mg1 B5 1_555 1_555 1_555 111.39 no
B6 Mg1 B4 1_555 1_555 1_555 109.97 no
B6 Mg1 B3 1_555 1_555 1_555 102.88 no
B5 Mg1 B4 1_555 1_555 1_555 109.93 no
B5 Mg1 B3 1_555 1_555 1_555 118.12 no
B4 Mg1 B3 1_555 1_555 1_555 104.04 no
H4c Mg2 H3c 20_555 1_555 1_555 109.56 no
H4c Mg2 H7c 20_555 1_555 1_555 132.14 no
H4c Mg2 H6c 20_555 1_555 30_555 134.60 no
H4c Mg2 H7a 20_555 1_555 1_555 86.06 no
H4c Mg2 B4 20_555 1_555 20_555 22.80 no
H4c Mg2 B3 20_555 1_555 1_555 93.48 no
H4c Mg2 B7 20_555 1_555 1_555 109.45 no
H4c Mg2 B6 20_555 1_555 30_555 122.28 no
H3c Mg2 H7c 1_555 1_555 1_555 85.79 no
H3c Mg2 H6c 1_555 1_555 30_555 84.19 no
H3c Mg2 H7a 1_555 1_555 1_555 84.86 no
H3c Mg2 B4 1_555 1_555 20_555 129.48 no
H3c Mg2 B3 1_555 1_555 1_555 22.39 no
H3c Mg2 B7 1_555 1_555 1_555 86.12 no
H3c Mg2 B6 1_555 1_555 30_555 105.95 no
H7c Mg2 H6c 1_555 1_555 30_555 90.64 no
H7c Mg2 H7a 1_555 1_555 1_555 49.33 no
H7c Mg2 B4 1_555 1_555 20_555 133.42 no
H7c Mg2 B3 1_555 1_555 1_555 108.18 no
H7c Mg2 B7 1_555 1_555 1_555 24.13 no
H7c Mg2 B6 1_555 1_555 30_555 93.88 no
H6c Mg2 H7a 30_555 1_555 1_555 139.14 no
H6c Mg2 B4 30_555 1_555 20_555 118.55 no
H6c Mg2 B3 30_555 1_555 1_555 84.38 no
H6c Mg2 B7 30_555 1_555 1_555 114.63 no
H6c Mg2 B6 30_555 1_555 30_555 21.83 no
H7a Mg2 B4 1_555 1_555 20_555 98.54 no
H7a Mg2 B3 1_555 1_555 1_555 99.29 no
H7a Mg2 B7 1_555 1_555 1_555 25.26 no
H7a Mg2 B6 1_555 1_555 30_555 141.50 no
B4 Mg2 B3 20_555 1_555 1_555 109.99 no
B4 Mg2 B7 20_555 1_555 1_555 116.92 no
B4 Mg2 B6 20_555 1_555 30_555 101.87 no
B3 Mg2 B7 1_555 1_555 1_555 106.44 no
B3 Mg2 B6 1_555 1_555 30_555 103.81 no
B7 Mg2 B6 1_555 1_555 30_555 117.03 no

loop_
_geom_bond_atom_site_label_1
_geom_bond_atom_site_label_2
_geom_bond_site_symmetry_1
_geom_bond_site_symmetry_2
_geom_bond_distance
_geom_bond_publ_flag
H3a B3 1_555 1_555 1.016 no
H3b B3 1_555 1_555 1.016 no
H3b Mg1 1_555 1_555 1.950 no
H3c B3 1_555 1_555 1.016 no
H3c Mg2 1_555 1_555 1.722 no
H3d B3 1_555 1_555 1.016 no
H4a B4 1_555 1_555 1.016 no
H4a Mg1 1_555 1_555 2.072 no
H4b B4 1_555 1_555 1.016 no
H4c B4 1_555 1_555 1.016 no
H4c Mg2 1_555 20_555 1.698 no
H4d B4 1_555 1_555 1.016 no
H4d Mg1 1_555 1_555 2.000 no
H5a B5 1_555 1_555 1.016 no
H5c B5 1_555 1_555 1.016 no
H5c Mg1 1_555 1_555 1.876 no
H6a B6 1_555 1_555 1.016 no
H6a Mg1 1_555 1_555 1.751 no
H6b B6 1_555 1_555 1.016 no
H6c B6 1_555 1_555 1.016 no
H6c Mg2 1_555 30_555 1.895 no
H6d B6 1_555 1_555 1.016 no
H6d Mg1 1_555 1_555 2.145 no
H7a B7 1_555 1_555 1.016 no
H7a Mg2 1_555 1_555 2.080 no
H7c B7 1_555 1_555 1.016 no
H7c Mg2 1_555 1_555 1.869 no
B3 H3c 1_555 1_555 1.016 no
B3 H3d 1_555 1_555 1.016 no
B3 H3a 1_555 1_555 1.016 no
B3 H3b 1_555 1_555 1.016 no
B3 Mg2 1_555 1_555 2.368 no
B3 Mg1 1_555 1_555 2.439 no
B4 H4a 1_555 1_555 1.016 no
B4 H4b 1_555 1_555 1.016 no
B4 H4c 1_555 1_555 1.016 no
B4 H4d 1_555 1_555 1.016 no
B4 Mg2 1_555 20_555 2.339 no
B4 Mg1 1_555 1_555 2.420 no
B5 H5a 1_555 1_555 1.016 no
B5 H5c 1_555 1_555 1.016 no
B5 H5a 1_555 30_556 1.016 no
B5 H5c 1_555 30_556 1.016 no
B5 Mg1 1_555 1_555 2.380 no
B5 Mg1 1_555 30_556 2.380 no
B6 H6b 1_555 1_555 1.016 no
B6 H6c 1_555 1_555 1.016 no
B6 H6a 1_555 1_555 1.016 no
B6 H6d 1_555 1_555 1.016 no
B6 Mg1 1_555 1_555 2.339 no
B6 Mg2 1_555 30_555 2.491 no
B7 H7a 1_555 1_555 1.016 no
B7 H7c 1_555 1_555 1.016 no
B7 H7a 1_555 2_655 1.016 no
B7 H7c 1_555 2_655 1.016 no
B7 Mg2 1_555 1_555 2.375 no
B7 Mg2 1_555 2_655 2.375 no
Mg1 H6a 1_555 1_555 1.751 no
Mg1 H5c 1_555 1_555 1.876 no
Mg1 H3b 1_555 1_555 1.950 no
Mg1 H4d 1_555 1_555 2.000 no
Mg1 H4a 1_555 1_555 2.072 no
Mg1 H6d 1_555 1_555 2.145 no
Mg1 B6 1_555 1_555 2.339 no
Mg1 B5 1_555 1_555 2.380 no
Mg1 B4 1_555 1_555 2.420 no
Mg1 B3 1_555 1_555 2.439 no
Mg2 H4c 1_555 20_555 1.698 no
Mg2 H3c 1_555 1_555 1.722 no
Mg2 H7c 1_555 1_555 1.869 no
Mg2 H6c 1_555 30_555 1.895 no
Mg2 H7a 1_555 1_555 2.080 no
Mg2 B4 1_555 20_555 2.339 no
Mg2 B3 1_555 1_555 2.368 no
Mg2 B7 1_555 1_555 2.375 no
Mg2 B6 1_555 30_555 2.491 no
